data_1568804
loop_
_publ_author_name
'Yang, Eric S.'
'Combey, Emma'
'Goicoechea, Jose M.'

_publ_section_title
;
 Putting cyaphide in its place: determining the donor/acceptor properties
 of the \kC-cyaphido ligand
;
_journal_issue 17
_journal_name_full 'Chemical Science'
_journal_page_first 4627
_journal_page_last 4632
_journal_paper_doi 10.1039/D3SC01126G
_journal_volume 14
_journal_year 2023
_chemical_formula_moiety 'C35 H44 N3 Rh'
_chemical_formula_sum 'C35 H44 N3 Rh'
_chemical_formula_weight 609.64
_chemical_name_systematic
;
 [(NDipp)2(CMe)2(C5H3N)]Rh(CCH)
;
_space_group_crystal_system monoclinic
_space_group_IT_number 14
_space_group_name_Hall '-P 2yn'
_space_group_name_H-M_alt 'P 1 21/n 1'
_atom_sites_solution_hydrogens geom
_audit_creation_method SHELXL-2018/1
_audit_update_record
;
2023-02-17 deposited with the CCDC.	2023-04-06 downloaded from the CCDC.
;
_cell_angle_alpha 90
_cell_angle_beta 93.2010(10)
_cell_angle_gamma 90
_cell_formula_units_Z 4
_cell_length_a 10.43020(10)
_cell_length_b 24.0268(2)
_cell_length_c 12.31850(10)
_cell_measurement_reflns_used 14313
_cell_measurement_temperature 150(2)
_cell_measurement_theta_max 76.1190
_cell_measurement_theta_min 3.6180
_cell_volume 3082.25(5)
_computing_cell_refinement 'CrysAlisPro 1.171.41.117a (Rigaku OD, 2021)'
_computing_data_collection 'CrysAlisPro 1.171.41.117a (Rigaku OD, 2021)'
_computing_data_reduction 'CrysAlisPro 1.171.41.117a (Rigaku OD, 2021)'
_computing_structure_refinement 'SHELXL-2018/1 (Sheldrick, 2018)'
_computing_structure_solution 'SHELXS-97 (Sheldrick, 1990)'
_diffrn_ambient_temperature 150(2)
_diffrn_detector 'CCD plate'
_diffrn_detector_area_resol_mean 10.4102
_diffrn_detector_type Atlas
_diffrn_measured_fraction_theta_full 1.000
_diffrn_measured_fraction_theta_max 0.991
_diffrn_measurement_device 'four-circle diffractometer'
_diffrn_measurement_device_type 'SuperNova, Dual, Cu at home/near, Atlas'
_diffrn_measurement_method '\w scans'
_diffrn_radiation_type CuK\a
_diffrn_radiation_wavelength 1.54184
_diffrn_reflns_av_R_equivalents 0.0242
_diffrn_reflns_av_unetI/netI 0.0221
_diffrn_reflns_Laue_measured_fraction_full 1.000
_diffrn_reflns_Laue_measured_fraction_max 0.991
_diffrn_reflns_limit_h_max 13
_diffrn_reflns_limit_h_min -10
_diffrn_reflns_limit_k_max 29
_diffrn_reflns_limit_k_min -30
_diffrn_reflns_limit_l_max 15
_diffrn_reflns_limit_l_min -15
_diffrn_reflns_number 17807
_diffrn_reflns_point_group_measured_fraction_full 1.000
_diffrn_reflns_point_group_measured_fraction_max 0.991
_diffrn_reflns_theta_full 67.684
_diffrn_reflns_theta_max 76.096
_diffrn_reflns_theta_min 3.679
_diffrn_source 'micro-focus sealed X-ray tube'
_diffrn_source_type 'SuperNova (Cu) X-ray Source'
_exptl_absorpt_coefficient_mu 4.671
_exptl_absorpt_correction_T_max 1.00000
_exptl_absorpt_correction_T_min 0.63096
_exptl_absorpt_correction_type multi-scan
_exptl_absorpt_process_details
;
CrysAlisPro 1.171.41.117a (Rigaku Oxford Diffraction, 2021)
Empirical absorption correction using spherical harmonics,
implemented in SCALE3 ABSPACK scaling algorithm.
;
_exptl_crystal_colour green
_exptl_crystal_density_diffrn 1.314
_exptl_crystal_description block
_exptl_crystal_F_000 1280
_exptl_crystal_size_max 0.480
_exptl_crystal_size_mid 0.320
_exptl_crystal_size_min 0.280
_refine_diff_density_max 0.394
_refine_diff_density_min -0.987
_refine_diff_density_rms 0.084
_refine_ls_extinction_method none
_refine_ls_goodness_of_fit_ref 1.102
_refine_ls_hydrogen_treatment constr
_refine_ls_matrix_type full
_refine_ls_number_parameters 361
_refine_ls_number_reflns 6385
_refine_ls_number_restraints 0
_refine_ls_restrained_S_all 1.102
_refine_ls_R_factor_all 0.0302
_refine_ls_R_factor_gt 0.0292
_refine_ls_shift/su_max 0.001
_refine_ls_shift/su_mean 0.000
_refine_ls_structure_factor_coef Fsqd
_refine_ls_weighting_details 'w=1/[\s^2^(Fo^2^)+(0.0398P)^2^+2.4194P] where P=(Fo^2^+2Fc^2^)/3'
_refine_ls_weighting_scheme calc
_refine_ls_wR_factor_gt 0.0741
_refine_ls_wR_factor_ref 0.0748
_reflns_Friedel_coverage 0.000
_reflns_number_gt 6186
_reflns_number_total 6385
_reflns_threshold_expression 'I > 2\s(I)'
_cod_data_source_file d3sc01126g3.cif
_cod_data_source_block EC033
_cod_depositor_comments 'Adding full bibliography for 1568803--1568814.cif.'
_cod_original_sg_symbol_H-M 'P 21/n'
_cod_database_code 1568804
_shelx_shelxl_version_number 2018/1
_shelx_space_group_comment
;
The symmetry employed for this shelxl refinement is uniquely defined
by the following loop, which should always be used as a source of
symmetry information in preference to the above space-group names.
They are only intended as comments.
;
_shelx_estimated_absorpt_t_min 0.213
_shelx_estimated_absorpt_t_max 0.355

loop_
_space_group_symop_operation_xyz
'x, y, z'
'-x+1/2, y+1/2, -z+1/2'
'-x, -y, -z'
'x-1/2, -y-1/2, z-1/2'

loop_
_atom_site_label
_atom_site_type_symbol
_atom_site_fract_x
_atom_site_fract_y
_atom_site_fract_z
_atom_site_U_iso_or_equiv
_atom_site_adp_type
_atom_site_occupancy
_atom_site_site_symmetry_order
_atom_site_calc_flag
_atom_site_refinement_flags_posn
_atom_site_refinement_flags_adp
_atom_site_refinement_flags_occupancy
_atom_site_disorder_assembly
_atom_site_disorder_group
Rh1 Rh 0.89517(2) 0.14221(2) 0.34344(2) 0.01085(6) Uani 1 1 d . . . . .
N1 N 0.92931(15) 0.09833(7) 0.20726(12) 0.0125(3) Uani 1 1 d . . . . .
N2 N 0.93313(15) 0.17621(7) 0.49335(12) 0.0134(3) Uani 1 1 d . . . . .
N3 N 1.07491(15) 0.12519(7) 0.36802(13) 0.0119(3) Uani 1 1 d . . . . .
C1 C 0.70819(19) 0.16407(8) 0.31949(15) 0.0160(4) Uani 1 1 d . . . . .
C2 C 0.6003(2) 0.18011(10) 0.3123(2) 0.0279(5) Uani 1 1 d . . . . .
H2 H 0.514054 0.192931 0.306592 0.033 Uiso 1 1 calc R U . . .
C3 C 1.04716(18) 0.07994(8) 0.20105(15) 0.0135(4) Uani 1 1 d . . . . .
C4 C 1.13558(18) 0.09541(8) 0.29212(15) 0.0132(3) Uani 1 1 d . . . . .
C5 C 1.26606(19) 0.08377(9) 0.30680(16) 0.0178(4) Uani 1 1 d . . . . .
H5 H 1.308729 0.062940 0.254079 0.021 Uiso 1 1 calc R U . . .
C6 C 1.33284(19) 0.10317(10) 0.40004(17) 0.0212(4) Uani 1 1 d . . . . .
H6 H 1.422248 0.096047 0.410726 0.025 Uiso 1 1 calc R U . . .
C7 C 1.2696(2) 0.13299(9) 0.47786(17) 0.0188(4) Uani 1 1 d . . . . .
H7 H 1.315070 0.145826 0.541986 0.023 Uiso 1 1 calc R U . . .
C8 C 1.13912(19) 0.14376(7) 0.46068(16) 0.0136(4) Uani 1 1 d . . . . .
C9 C 1.05272(18) 0.17236(8) 0.53190(15) 0.0137(4) Uani 1 1 d . . . . .
C10 C 1.0924(2) 0.04543(9) 0.10981(17) 0.0215(4) Uani 1 1 d . . . . .
H10A H 1.183789 0.036855 0.123391 0.032 Uiso 1 1 calc R U . . .
H10B H 1.043164 0.010709 0.104761 0.032 Uiso 1 1 calc R U . . .
H10C H 1.080071 0.066094 0.041436 0.032 Uiso 1 1 calc R U . . .
C11 C 1.09934(19) 0.19178(9) 0.64222(15) 0.0185(4) Uani 1 1 d . . . . .
H11A H 1.107109 0.232425 0.642131 0.028 Uiso 1 1 calc R U . . .
H11B H 1.183382 0.175159 0.661362 0.028 Uiso 1 1 calc R U . . .
H11C H 1.038128 0.180498 0.695604 0.028 Uiso 1 1 calc R U . . .
C12 C 0.83696(17) 0.08503(8) 0.11973(15) 0.0129(4) Uani 1 1 d . . . . .
C13 C 0.75389(18) 0.03995(9) 0.13275(16) 0.0163(4) Uani 1 1 d . . . . .
C14 C 0.66899(19) 0.02621(9) 0.04509(17) 0.0197(4) Uani 1 1 d . . . . .
H14 H 0.612562 -0.004544 0.051041 0.024 Uiso 1 1 calc R U . . .
C15 C 0.6659(2) 0.05668(10) -0.05009(17) 0.0225(4) Uani 1 1 d . . . . .
H15 H 0.608844 0.046273 -0.109424 0.027 Uiso 1 1 calc R U . . .
C16 C 0.7455(2) 0.10232(10) -0.05947(16) 0.0213(4) Uani 1 1 d . . . . .
H16 H 0.740444 0.123607 -0.124565 0.026 Uiso 1 1 calc R U . . .
C17 C 0.83348(19) 0.11766(9) 0.02530(15) 0.0158(4) Uani 1 1 d . . . . .
C18 C 0.7534(2) 0.00732(10) 0.23825(17) 0.0228(4) Uani 1 1 d . . . . .
H18 H 0.822892 0.022801 0.288700 0.027 Uiso 1 1 calc R U . . .
C19 C 0.6264(3) 0.01502(13) 0.2919(2) 0.0387(6) Uani 1 1 d . . . . .
H19A H 0.611306 0.054766 0.303802 0.058 Uiso 1 1 calc R U . . .
H19B H 0.629780 -0.004496 0.361881 0.058 Uiso 1 1 calc R U . . .
H19C H 0.556329 -0.000246 0.244597 0.058 Uiso 1 1 calc R U . . .
C20 C 0.7826(4) -0.05383(13) 0.2210(3) 0.0529(8) Uani 1 1 d . . . . .
H20A H 0.714731 -0.070391 0.173128 0.079 Uiso 1 1 calc R U . . .
H20B H 0.786658 -0.073119 0.291210 0.079 Uiso 1 1 calc R U . . .
H20C H 0.865236 -0.057467 0.187536 0.079 Uiso 1 1 calc R U . . .
C21 C 0.9176(2) 0.16864(9) 0.01658(16) 0.0197(4) Uani 1 1 d . . . . .
H21 H 0.992820 0.164066 0.069819 0.024 Uiso 1 1 calc R U . . .
C22 C 0.8444(3) 0.22021(10) 0.0495(2) 0.0359(6) Uani 1 1 d . . . . .
H22A H 0.771218 0.226408 -0.002434 0.054 Uiso 1 1 calc R U . . .
H22B H 0.901552 0.252596 0.049860 0.054 Uiso 1 1 calc R U . . .
H22C H 0.813343 0.214828 0.122436 0.054 Uiso 1 1 calc R U . . .
C23 C 0.9698(3) 0.17622(11) -0.0957(2) 0.0322(5) Uani 1 1 d . . . . .
H23A H 1.014554 0.142258 -0.116191 0.048 Uiso 1 1 calc R U . . .
H23B H 1.029843 0.207620 -0.094074 0.048 Uiso 1 1 calc R U . . .
H23C H 0.898557 0.183642 -0.148983 0.048 Uiso 1 1 calc R U . . .
C24 C 0.83849(18) 0.19951(8) 0.56061(14) 0.0141(4) Uani 1 1 d . . . . .
C25 C 0.75457(19) 0.16239(9) 0.60874(15) 0.0167(4) Uani 1 1 d . . . . .
C26 C 0.6634(2) 0.18498(10) 0.67491(16) 0.0222(4) Uani 1 1 d . . . . .
H26 H 0.605381 0.160921 0.708761 0.027 Uiso 1 1 calc R U . . .
C27 C 0.6560(2) 0.24192(11) 0.69212(18) 0.0274(5) Uani 1 1 d . . . . .
H27 H 0.595455 0.256427 0.739539 0.033 Uiso 1 1 calc R U . . .
C28 C 0.7367(2) 0.27754(10) 0.64023(18) 0.0239(4) Uani 1 1 d . . . . .
H28 H 0.729292 0.316527 0.651114 0.029 Uiso 1 1 calc R U . . .
C29 C 0.82911(19) 0.25753(9) 0.57212(16) 0.0172(4) Uani 1 1 d . . . . .
C30 C 0.7607(2) 0.10021(9) 0.58610(16) 0.0197(4) Uani 1 1 d . . . . .
H30 H 0.777117 0.095875 0.507347 0.024 Uiso 1 1 calc R U . . .
C31 C 0.6350(2) 0.07008(11) 0.6047(2) 0.0314(5) Uani 1 1 d . . . . .
H31A H 0.621199 0.069060 0.682697 0.047 Uiso 1 1 calc R U . . .
H31B H 0.639359 0.031978 0.576735 0.047 Uiso 1 1 calc R U . . .
H31C H 0.563705 0.089854 0.566532 0.047 Uiso 1 1 calc R U . . .
C32 C 0.8713(2) 0.07099(10) 0.6508(2) 0.0275(5) Uani 1 1 d . . . . .
H32A H 0.952998 0.088126 0.633588 0.041 Uiso 1 1 calc R U . . .
H32B H 0.872245 0.031462 0.631205 0.041 Uiso 1 1 calc R U . . .
H32C H 0.859296 0.074729 0.728755 0.041 Uiso 1 1 calc R U . . .
C33 C 0.9106(2) 0.29702(9) 0.50844(18) 0.0218(4) Uani 1 1 d . . . . .
H33 H 0.999808 0.281625 0.510442 0.026 Uiso 1 1 calc R U . . .
C34 C 0.8611(3) 0.29967(10) 0.38932(19) 0.0315(5) Uani 1 1 d . . . . .
H34A H 0.859434 0.262096 0.358312 0.047 Uiso 1 1 calc R U . . .
H34B H 0.918045 0.323335 0.348621 0.047 Uiso 1 1 calc R U . . .
H34C H 0.774184 0.315274 0.384702 0.047 Uiso 1 1 calc R U . . .
C35 C 0.9184(3) 0.35566(10) 0.5555(2) 0.0378(6) Uani 1 1 d . . . . .
H35A H 0.833662 0.373272 0.547684 0.057 Uiso 1 1 calc R U . . .
H35B H 0.980152 0.377623 0.516284 0.057 Uiso 1 1 calc R U . . .
H35C H 0.946488 0.353809 0.632633 0.057 Uiso 1 1 calc R U . . .

loop_
_atom_site_aniso_label
_atom_site_aniso_U_11
_atom_site_aniso_U_22
_atom_site_aniso_U_33
_atom_site_aniso_U_23
_atom_site_aniso_U_13
_atom_site_aniso_U_12
Rh1 0.01124(8) 0.01272(9) 0.00865(8) -0.00152(4) 0.00090(5) 0.00044(4)
N1 0.0149(7) 0.0120(7) 0.0108(7) -0.0005(6) 0.0013(6) -0.0015(6)
N2 0.0174(8) 0.0128(7) 0.0101(7) 0.0005(6) 0.0021(6) -0.0002(6)
N3 0.0146(7) 0.0100(7) 0.0110(7) 0.0011(6) 0.0013(6) -0.0010(6)
C1 0.0214(10) 0.0151(9) 0.0118(8) -0.0020(7) 0.0031(7) -0.0014(8)
C2 0.0191(10) 0.0297(12) 0.0347(12) 0.0006(10) -0.0001(9) 0.0015(9)
C3 0.0170(9) 0.0111(8) 0.0125(8) -0.0013(7) 0.0024(7) -0.0002(7)
C4 0.0170(9) 0.0109(8) 0.0119(8) 0.0011(7) 0.0025(7) 0.0001(7)
C5 0.0179(9) 0.0184(10) 0.0172(9) 0.0003(7) 0.0029(7) 0.0027(7)
C6 0.0139(9) 0.0264(11) 0.0229(10) 0.0008(8) -0.0009(8) 0.0024(8)
C7 0.0190(10) 0.0194(10) 0.0176(9) -0.0001(8) -0.0025(8) -0.0006(8)
C8 0.0176(9) 0.0110(9) 0.0122(9) 0.0006(6) 0.0005(7) -0.0015(7)
C9 0.0178(9) 0.0118(8) 0.0114(8) 0.0013(7) 0.0012(7) -0.0013(7)
C10 0.0213(10) 0.0241(11) 0.0192(10) -0.0084(8) 0.0017(8) 0.0047(8)
C11 0.0213(10) 0.0216(10) 0.0123(9) -0.0027(7) -0.0009(7) -0.0016(8)
C12 0.0141(8) 0.0144(9) 0.0102(8) -0.0050(7) 0.0007(7) 0.0016(7)
C13 0.0151(9) 0.0190(10) 0.0149(9) -0.0029(7) 0.0022(7) -0.0001(7)
C14 0.0161(9) 0.0215(10) 0.0215(10) -0.0058(8) 0.0019(8) -0.0032(8)
C15 0.0182(9) 0.0346(12) 0.0142(9) -0.0070(8) -0.0023(7) -0.0009(9)
C16 0.0224(10) 0.0288(11) 0.0127(9) 0.0018(8) 0.0000(8) 0.0029(9)
C17 0.0178(9) 0.0175(9) 0.0124(8) -0.0021(7) 0.0029(7) 0.0019(7)
C18 0.0250(10) 0.0243(11) 0.0188(10) 0.0034(8) -0.0010(8) -0.0081(9)
C19 0.0430(15) 0.0437(16) 0.0309(13) 0.0062(11) 0.0161(11) -0.0075(12)
C20 0.079(2) 0.0323(16) 0.0476(17) 0.0125(13) 0.0076(16) 0.0186(15)
C21 0.0252(10) 0.0178(10) 0.0160(9) 0.0031(7) 0.0015(8) -0.0013(8)
C22 0.0463(15) 0.0196(12) 0.0429(14) -0.0006(10) 0.0132(12) 0.0025(11)
C23 0.0372(13) 0.0338(13) 0.0269(12) 0.0025(10) 0.0131(10) -0.0076(11)
C24 0.0168(9) 0.0173(10) 0.0083(8) -0.0010(7) 0.0015(7) 0.0011(7)
C25 0.0191(9) 0.0196(10) 0.0111(8) 0.0019(7) -0.0002(7) -0.0017(8)
C26 0.0223(10) 0.0306(12) 0.0142(9) 0.0040(8) 0.0056(8) -0.0001(9)
C27 0.0280(11) 0.0345(13) 0.0206(10) -0.0030(9) 0.0098(9) 0.0084(10)
C28 0.0282(11) 0.0209(11) 0.0231(10) -0.0040(8) 0.0045(8) 0.0067(9)
C29 0.0202(9) 0.0156(9) 0.0158(9) -0.0009(7) 0.0011(7) 0.0005(8)
C30 0.0263(10) 0.0180(10) 0.0150(9) 0.0022(7) 0.0019(8) -0.0048(8)
C31 0.0318(12) 0.0317(13) 0.0306(12) 0.0060(10) -0.0006(10) -0.0127(10)
C32 0.0308(11) 0.0188(11) 0.0331(12) 0.0063(9) 0.0021(9) 0.0001(9)
C33 0.0222(10) 0.0144(10) 0.0293(11) 0.0025(8) 0.0040(8) 0.0005(8)
C34 0.0483(14) 0.0221(12) 0.0251(11) 0.0038(9) 0.0117(10) -0.0070(10)
C35 0.0545(17) 0.0190(12) 0.0403(15) -0.0028(10) 0.0051(13) -0.0102(11)

loop_
_atom_type_symbol
_atom_type_description
_atom_type_scat_dispersion_real
_atom_type_scat_dispersion_imag
_atom_type_scat_source
C C 0.0181 0.0091 'International Tables Vol C Tables 4.2.6.8 and 6.1.1.4'
H H 0.0000 0.0000 'International Tables Vol C Tables 4.2.6.8 and 6.1.1.4'
N N 0.0311 0.0180 'International Tables Vol C Tables 4.2.6.8 and 6.1.1.4'
Rh Rh 0.0927 3.6045 'International Tables Vol C Tables 4.2.6.8 and 6.1.1.4'

loop_
_geom_angle_atom_site_label_1
_geom_angle_atom_site_label_2
_geom_angle_atom_site_label_3
_geom_angle
_geom_angle_site_symmetry_1
_geom_angle_site_symmetry_3
_geom_angle_publ_flag
N3 Rh1 C1 177.18(7) . . ?
N3 Rh1 N1 78.78(6) . . ?
C1 Rh1 N1 103.08(7) . . ?
N3 Rh1 N2 78.73(7) . . ?
C1 Rh1 N2 99.49(7) . . ?
N1 Rh1 N2 157.38(6) . . ?
C3 N1 C12 118.09(16) . . ?
C3 N1 Rh1 115.54(13) . . ?
C12 N1 Rh1 126.36(12) . . ?
C9 N2 C24 119.22(16) . . ?
C9 N2 Rh1 115.60(13) . . ?
C24 N2 Rh1 125.00(12) . . ?
C4 N3 C8 121.38(16) . . ?
C4 N3 Rh1 119.30(13) . . ?
C8 N3 Rh1 119.31(13) . . ?
C2 C1 Rh1 174.43(19) . . ?
C1 C2 H2 180.0 . . ?
N1 C3 C4 115.02(16) . . ?
N1 C3 C10 124.54(17) . . ?
C4 C3 C10 120.43(17) . . ?
N3 C4 C5 120.36(17) . . ?
N3 C4 C3 111.32(16) . . ?
C5 C4 C3 128.32(18) . . ?
C6 C5 C4 118.77(18) . . ?
C6 C5 H5 120.6 . . ?
C4 C5 H5 120.6 . . ?
C5 C6 C7 120.44(19) . . ?
C5 C6 H6 119.8 . . ?
C7 C6 H6 119.8 . . ?
C8 C7 C6 119.26(19) . . ?
C8 C7 H7 120.4 . . ?
C6 C7 H7 120.4 . . ?
N3 C8 C7 119.78(18) . . ?
N3 C8 C9 111.40(17) . . ?
C7 C8 C9 128.79(18) . . ?
N2 C9 C8 114.87(17) . . ?
N2 C9 C11 124.19(17) . . ?
C8 C9 C11 120.83(17) . . ?
C3 C10 H10A 109.5 . . ?
C3 C10 H10B 109.5 . . ?
H10A C10 H10B 109.5 . . ?
C3 C10 H10C 109.5 . . ?
H10A C10 H10C 109.5 . . ?
H10B C10 H10C 109.5 . . ?
C9 C11 H11A 109.5 . . ?
C9 C11 H11B 109.5 . . ?
H11A C11 H11B 109.5 . . ?
C9 C11 H11C 109.5 . . ?
H11A C11 H11C 109.5 . . ?
H11B C11 H11C 109.5 . . ?
C17 C12 C13 122.66(17) . . ?
C17 C12 N1 118.83(17) . . ?
C13 C12 N1 118.51(17) . . ?
C14 C13 C12 117.60(18) . . ?
C14 C13 C18 120.47(18) . . ?
C12 C13 C18 121.92(17) . . ?
C15 C14 C13 121.0(2) . . ?
C15 C14 H14 119.5 . . ?
C13 C14 H14 119.5 . . ?
C14 C15 C16 120.35(19) . . ?
C14 C15 H15 119.8 . . ?
C16 C15 H15 119.8 . . ?
C15 C16 C17 121.15(19) . . ?
C15 C16 H16 119.4 . . ?
C17 C16 H16 119.4 . . ?
C16 C17 C12 117.21(19) . . ?
C16 C17 C21 121.21(18) . . ?
C12 C17 C21 121.55(17) . . ?
C20 C18 C13 111.7(2) . . ?
C20 C18 C19 111.4(2) . . ?
C13 C18 C19 110.69(19) . . ?
C20 C18 H18 107.6 . . ?
C13 C18 H18 107.6 . . ?
C19 C18 H18 107.6 . . ?
C18 C19 H19A 109.5 . . ?
C18 C19 H19B 109.5 . . ?
H19A C19 H19B 109.5 . . ?
C18 C19 H19C 109.5 . . ?
H19A C19 H19C 109.5 . . ?
H19B C19 H19C 109.5 . . ?
C18 C20 H20A 109.5 . . ?
C18 C20 H20B 109.5 . . ?
H20A C20 H20B 109.5 . . ?
C18 C20 H20C 109.5 . . ?
H20A C20 H20C 109.5 . . ?
H20B C20 H20C 109.5 . . ?
C17 C21 C22 109.77(18) . . ?
C17 C21 C23 113.49(18) . . ?
C22 C21 C23 110.8(2) . . ?
C17 C21 H21 107.5 . . ?
C22 C21 H21 107.5 . . ?
C23 C21 H21 107.5 . . ?
C21 C22 H22A 109.5 . . ?
C21 C22 H22B 109.5 . . ?
H22A C22 H22B 109.5 . . ?
C21 C22 H22C 109.5 . . ?
H22A C22 H22C 109.5 . . ?
H22B C22 H22C 109.5 . . ?
C21 C23 H23A 109.5 . . ?
C21 C23 H23B 109.5 . . ?
H23A C23 H23B 109.5 . . ?
C21 C23 H23C 109.5 . . ?
H23A C23 H23C 109.5 . . ?
H23B C23 H23C 109.5 . . ?
C25 C24 C29 122.62(18) . . ?
C25 C24 N2 117.41(17) . . ?
C29 C24 N2 119.91(17) . . ?
C26 C25 C24 117.41(19) . . ?
C26 C25 C30 121.71(19) . . ?
C24 C25 C30 120.85(18) . . ?
C27 C26 C25 121.2(2) . . ?
C27 C26 H26 119.4 . . ?
C25 C26 H26 119.4 . . ?
C28 C27 C26 120.0(2) . . ?
C28 C27 H27 120.0 . . ?
C26 C27 H27 120.0 . . ?
C27 C28 C29 121.5(2) . . ?
C27 C28 H28 119.2 . . ?
C29 C28 H28 119.2 . . ?
C28 C29 C24 117.13(19) . . ?
C28 C29 C33 121.27(19) . . ?
C24 C29 C33 121.52(18) . . ?
C25 C30 C31 113.14(19) . . ?
C25 C30 C32 113.08(17) . . ?
C31 C30 C32 109.42(18) . . ?
C25 C30 H30 106.9 . . ?
C31 C30 H30 106.9 . . ?
C32 C30 H30 106.9 . . ?
C30 C31 H31A 109.5 . . ?
C30 C31 H31B 109.5 . . ?
H31A C31 H31B 109.5 . . ?
C30 C31 H31C 109.5 . . ?
H31A C31 H31C 109.5 . . ?
H31B C31 H31C 109.5 . . ?
C30 C32 H32A 109.5 . . ?
C30 C32 H32B 109.5 . . ?
H32A C32 H32B 109.5 . . ?
C30 C32 H32C 109.5 . . ?
H32A C32 H32C 109.5 . . ?
H32B C32 H32C 109.5 . . ?
C29 C33 C35 113.6(2) . . ?
C29 C33 C34 110.63(18) . . ?
C35 C33 C34 109.5(2) . . ?
C29 C33 H33 107.6 . . ?
C35 C33 H33 107.6 . . ?
C34 C33 H33 107.6 . . ?
C33 C34 H34A 109.5 . . ?
C33 C34 H34B 109.5 . . ?
H34A C34 H34B 109.5 . . ?
C33 C34 H34C 109.5 . . ?
H34A C34 H34C 109.5 . . ?
H34B C34 H34C 109.5 . . ?
C33 C35 H35A 109.5 . . ?
C33 C35 H35B 109.5 . . ?
H35A C35 H35B 109.5 . . ?
C33 C35 H35C 109.5 . . ?
H35A C35 H35C 109.5 . . ?
H35B C35 H35C 109.5 . . ?

loop_
_geom_bond_atom_site_label_1
_geom_bond_atom_site_label_2
_geom_bond_distance
_geom_bond_site_symmetry_2
_geom_bond_publ_flag
Rh1 N3 1.9262(16) . ?
Rh1 C1 2.025(2) . ?
Rh1 N1 2.0297(16) . ?
Rh1 N2 2.0378(16) . ?
N1 C3 1.312(3) . ?
N1 C12 1.441(2) . ?
N2 C9 1.313(3) . ?
N2 C24 1.437(2) . ?
N3 C4 1.361(2) . ?
N3 C8 1.366(2) . ?
C1 C2 1.188(3) . ?
C2 H2 0.9500 . ?
C3 C4 1.460(3) . ?
C3 C10 1.494(3) . ?
C4 C5 1.391(3) . ?
C5 C6 1.390(3) . ?
C5 H5 0.9500 . ?
C6 C7 1.392(3) . ?
C6 H6 0.9500 . ?
C7 C8 1.390(3) . ?
C7 H7 0.9500 . ?
C8 C9 1.464(3) . ?
C9 C11 1.492(3) . ?
C10 H10A 0.9800 . ?
C10 H10B 0.9800 . ?
C10 H10C 0.9800 . ?
C11 H11A 0.9800 . ?
C11 H11B 0.9800 . ?
C11 H11C 0.9800 . ?
C12 C17 1.402(3) . ?
C12 C13 1.402(3) . ?
C13 C14 1.397(3) . ?
C13 C18 1.518(3) . ?
C14 C15 1.381(3) . ?
C14 H14 0.9500 . ?
C15 C16 1.384(3) . ?
C15 H15 0.9500 . ?
C16 C17 1.400(3) . ?
C16 H16 0.9500 . ?
C17 C21 1.514(3) . ?
C18 C20 1.518(4) . ?
C18 C19 1.525(3) . ?
C18 H18 1.0000 . ?
C19 H19A 0.9800 . ?
C19 H19B 0.9800 . ?
C19 H19C 0.9800 . ?
C20 H20A 0.9800 . ?
C20 H20B 0.9800 . ?
C20 H20C 0.9800 . ?
C21 C22 1.523(3) . ?
C21 C23 1.525(3) . ?
C21 H21 1.0000 . ?
C22 H22A 0.9800 . ?
C22 H22B 0.9800 . ?
C22 H22C 0.9800 . ?
C23 H23A 0.9800 . ?
C23 H23B 0.9800 . ?
C23 H23C 0.9800 . ?
C24 C25 1.404(3) . ?
C24 C29 1.405(3) . ?
C25 C26 1.396(3) . ?
C25 C30 1.522(3) . ?
C26 C27 1.387(3) . ?
C26 H26 0.9500 . ?
C27 C28 1.382(3) . ?
C27 H27 0.9500 . ?
C28 C29 1.398(3) . ?
C28 H28 0.9500 . ?
C29 C33 1.521(3) . ?
C30 C31 1.526(3) . ?
C30 C32 1.535(3) . ?
C30 H30 1.0000 . ?
C31 H31A 0.9800 . ?
C31 H31B 0.9800 . ?
C31 H31C 0.9800 . ?
C32 H32A 0.9800 . ?
C32 H32B 0.9800 . ?
C32 H32C 0.9800 . ?
C33 C35 1.524(3) . ?
C33 C34 1.530(3) . ?
C33 H33 1.0000 . ?
C34 H34A 0.9800 . ?
C34 H34B 0.9800 . ?
C34 H34C 0.9800 . ?
C35 H35A 0.9800 . ?
C35 H35B 0.9800 . ?
C35 H35C 0.9800 . ?
